data_1532787
loop_
_publ_author_name
'Li Guobao'
'Lei Cheng'
'Tian Shujian'
'Liao Fuhui'
'Lin Jianhua'
'Jing Xiping'

_publ_section_title
;
 Luminescent and structural properties of the series Ba6-x Eux Ti2+x Ta8-x
 O30 and Ba4-y Ky Eu2 Ti4-y Ta6+y O30
;
_journal_name_full 'Journal of Solid State Chemistry'
_journal_page_first 875
_journal_page_last 882
_journal_volume 177
_journal_year 2004
_chemical_formula_sum 'Ba6 O30 Ta8 Ti2'
_chemical_name_systematic 'Ba6 (Ti2 Ta8 O30)'
_space_group_IT_number 127
_symmetry_space_group_name_Hall '-P 4 2ab'
_symmetry_space_group_name_H-M 'P 4/m b m'
_cell_angle_alpha 90
_cell_angle_beta 90
_cell_angle_gamma 90
_cell_formula_units_Z 1
_cell_length_a 12.5705
_cell_length_b 12.5705
_cell_length_c 3.9581
_cell_volume 625.449
_citation_journal_id_ASTM JSSCBI
_cod_data_source_file LiGuobao_JSSCBI_2004_1876.cif
_cod_data_source_block Ba6O30Ta8Ti2
_cod_database_code 1532787

loop_
_symmetry_equiv_pos_as_xyz
x,y,z
-y,x,z
-x,-y,z
y,-x,z
x+1/2,-y+1/2,-z
y+1/2,x+1/2,-z
-x+1/2,y+1/2,-z
-y+1/2,-x+1/2,-z
-x,-y,-z
y,-x,-z
x,y,-z
-y,x,-z
-x-1/2,y-1/2,z
-y-1/2,-x-1/2,z
x-1/2,-y-1/2,z
y-1/2,x-1/2,z

loop_
_atom_site_label
_atom_site_type_symbol
_atom_site_fract_x
_atom_site_fract_y
_atom_site_fract_z
_atom_site_occupancy
_atom_site_U_iso_or_equiv
O5 O-2 0.1393 0.0706 0.5 1 0.0
O4 O-2 0.3415 0.0073 0.5 1 0.0
Ba1 Ba+2 0 0 0 1 0.0
Ba2 Ba+2 0.1718 0.6718 0 1 0.0
Ti2 Ti+4 0.0744 0.2146 0.5 0.2 0.0
O2 O-2 0.283 0.783 0.5 1 0.0
O1 O-2 0 0.5 0 1 0.0
Ta2 Ta+5 0.0744 0.2146 0.5 0.8 0.0
O3 O-2 0.075 0.207 0 1 0.0
Ti1 Ti+4 0 0.5 0.5 0.2 0.0
Ta1 Ta+5 0 0.5 0.5 0.8 0.0
